data_1554197
loop_
_publ_author_name
'Han, Hua-Bo'
'Ma, Xiao-Feng'
'Wu, Zheng-Guang'
'Zheng, You-Xuan'

_publ_section_title
;
 Highly efficient yellow electroluminescence of iridium complexes with
 good electron mobility
;
_journal_issue 7
_journal_name_full 'Materials Chemistry Frontiers'
_journal_page_first 1284
_journal_paper_doi 10.1039/C8QM00060C
_journal_volume 2
_journal_year 2018
_chemical_formula_moiety 'C56 H34 F12 Ir N5 O2 P2'
_chemical_formula_sum 'C56 H34 F12 Ir N5 O2 P2'
_chemical_formula_weight 1291.04
_chemical_melting_point 340?ae
_chemical_name_common Ir(tfmpqz)2(tpip)
_chemical_name_systematic
; 
 Bis(4-(3,5-bis(trifluoromethyl)phenyl)quinazoline)(tetraphenylimidodiphosphinate)iridium(III) 
;
_space_group_IT_number 60
_space_group_name_Hall '-P 2n 2ab'
_space_group_name_H-M_alt 'P b c n'
_symmetry_cell_setting orthorhombic
_symmetry_space_group_name_H-M 'P b c n'
_atom_sites_solution_hydrogens geom
_atom_sites_solution_primary direct
_atom_sites_solution_secondary difmap
_audit_creation_method SHELXL-97
_audit_update_record
;
2018-02-06 deposited with the CCDC.
2018-03-13 downloaded from the CCDC.
;
_cell_angle_alpha 90.00
_cell_angle_beta 90.00
_cell_angle_gamma 90.00
_cell_formula_units_Z 8
_cell_length_a 22.853(3)
_cell_length_b 23.830(3)
_cell_length_c 18.909(2)
_cell_measurement_reflns_used 6631
_cell_measurement_temperature 296(2)
_cell_measurement_theta_max 22.46
_cell_measurement_theta_min 2.15
_cell_volume 10298(2)
_computing_structure_refinement 'SHELXL-97 (Sheldrick, 1997)'
_computing_structure_solution 'SHELXS-97 (Sheldrick, 1990)'
_diffrn_ambient_temperature 296(2)
_diffrn_measured_fraction_theta_full 0.995
_diffrn_measured_fraction_theta_max 0.995
_diffrn_measurement_device_type 'Bruker Smart Aepex CCD'
_diffrn_measurement_method 'phi and omega scans'
_diffrn_radiation_monochromator graphite
_diffrn_radiation_source 'fine-focus sealed tube'
_diffrn_radiation_type MoK\a
_diffrn_radiation_wavelength 0.71073
_diffrn_reflns_av_R_equivalents 0.1016
_diffrn_reflns_av_sigmaI/netI 0.0751
_diffrn_reflns_limit_h_max 14
_diffrn_reflns_limit_h_min -29
_diffrn_reflns_limit_k_max 30
_diffrn_reflns_limit_k_min -30
_diffrn_reflns_limit_l_max 24
_diffrn_reflns_limit_l_min -23
_diffrn_reflns_number 68219
_diffrn_reflns_theta_full 27.54
_diffrn_reflns_theta_max 27.54
_diffrn_reflns_theta_min 1.64
_exptl_absorpt_coefficient_mu 2.747
_exptl_absorpt_correction_T_max 0.546
_exptl_absorpt_correction_T_min 0.458
_exptl_absorpt_correction_type multi-scan
_exptl_absorpt_process_details SADABS;Bruker,2000
_exptl_crystal_colour RED
_exptl_crystal_density_diffrn 1.666
_exptl_crystal_density_method 'not measured'
_exptl_crystal_description block
_exptl_crystal_F_000 5088
_exptl_crystal_size_max 0.30
_exptl_crystal_size_mid 0.24
_exptl_crystal_size_min 0.22
_refine_diff_density_max 1.155
_refine_diff_density_min -0.646
_refine_diff_density_rms 0.103
_refine_ls_extinction_method none
_refine_ls_goodness_of_fit_ref 0.989
_refine_ls_hydrogen_treatment mixed
_refine_ls_matrix_type full
_refine_ls_number_parameters 703
_refine_ls_number_reflns 11895
_refine_ls_number_restraints 0
_refine_ls_restrained_S_all 0.989
_refine_ls_R_factor_all 0.1017
_refine_ls_R_factor_gt 0.0389
_refine_ls_shift/su_max 0.008
_refine_ls_shift/su_mean 0.000
_refine_ls_structure_factor_coef Fsqd
_refine_ls_weighting_details 'calc w=1/[\s^2^(Fo^2^)+(0.0271P)^2^+4.4716P] where P=(Fo^2^+2Fc^2^)/3'
_refine_ls_weighting_scheme calc
_refine_ls_wR_factor_gt 0.0665
_refine_ls_wR_factor_ref 0.0837
_reflns_number_gt 6771
_reflns_number_total 11895
_reflns_threshold_expression >2sigma(I)
_cod_data_source_file c8qm00060c2.cif
_cod_data_source_block 1_a
_cod_depositor_comments
;
The following automatic conversions were performed:

data item '_symmetry_cell_setting' value 'Orthorhombic' was changed
to 'orthorhombic' in accordance with the
/home/saulius/struct/COD-crude-data/automatic-downloads/DataCite-retrospective/RSC/depositions/lib/dictionaries/cif_core.dic
dictionary named 'cif_core.dic' version 2.4.2 last updated on
2011-04-26.

Automatic conversion script
Id: cif_fix_values 6909 2019-04-08 15:41:33Z antanas 
;
_cod_original_sg_symbol_H-M Pbcn
_cod_database_code 1554197

loop_
_symmetry_equiv_pos_as_xyz
'x, y, z'
'-x+1/2, -y+1/2, z+1/2'
'-x, y, -z+1/2'
'x+1/2, -y+1/2, -z'
'-x, -y, -z'
'x-1/2, y-1/2, -z-1/2'
'x, -y, z-1/2'
'-x-1/2, y-1/2, z'

loop_
_atom_site_label
_atom_site_type_symbol
_atom_site_fract_x
_atom_site_fract_y
_atom_site_fract_z
_atom_site_U_iso_or_equiv
_atom_site_adp_type
_atom_site_occupancy
_atom_site_symmetry_multiplicity
_atom_site_calc_flag
_atom_site_refinement_flags
C1 C 0.6436(2) 0.65562(19) 0.5902(2) 0.0384(12) Uani 1 1 d .
C2 C 0.5924(2) 0.6716(2) 0.5558(2) 0.0475(14) Uani 1 1 d .
H2 H 0.5841 0.6575 0.5111 0.057 Uiso 1 1 calc R
C3 C 0.5539(2) 0.7083(2) 0.5876(3) 0.0491(14) Uani 1 1 d .
C4 C 0.4986(4) 0.7236(3) 0.5519(4) 0.079(2) Uani 1 1 d .
C5 C 0.6167(2) 0.7120(2) 0.6889(2) 0.0418(13) Uani 1 1 d .
C6 C 0.6836(2) 0.61534(18) 0.5590(2) 0.0386(12) Uani 1 1 d .
C7 C 0.6561(2) 0.67211(19) 0.6610(2) 0.0370(12) Uani 1 1 d .
C8 C 0.7513(2) 0.5461(2) 0.5871(3) 0.0543(15) Uani 1 1 d .
H8 H 0.7736 0.5292 0.6223 0.065 Uiso 1 1 calc R
C9 C 0.7278(3) 0.5541(2) 0.4715(3) 0.0509(14) Uani 1 1 d .
C10 C 0.6914(3) 0.6009(2) 0.4862(2) 0.0481(14) Uani 1 1 d .
C11 C 0.6689(3) 0.6309(2) 0.4279(2) 0.0636(16) Uani 1 1 d .
H11 H 0.6469 0.6632 0.4358 0.076 Uiso 1 1 calc R
C12 C 0.6788(3) 0.6135(3) 0.3597(3) 0.079(2) Uani 1 1 d .
H12 H 0.6634 0.6337 0.3220 0.095 Uiso 1 1 calc R
C13 C 0.7119(3) 0.5656(3) 0.3473(3) 0.083(2) Uani 1 1 d .
H13 H 0.7176 0.5535 0.3011 0.099 Uiso 1 1 calc R
C14 C 0.7359(3) 0.5366(2) 0.4007(3) 0.0668(18) Uani 1 1 d .
H14 H 0.7579 0.5047 0.3911 0.080 Uiso 1 1 calc R
C15 C 0.5624(4) 0.5236(4) 0.9399(4) 0.093(3) Uani 1 1 d .
C16 C 0.6140(3) 0.5187(3) 0.6875(3) 0.0635(18) Uani 1 1 d .
C17 C 0.6273(2) 0.5438(2) 0.7582(3) 0.0466(14) Uani 1 1 d .
C18 C 0.6012(3) 0.5424(2) 0.8823(3) 0.0562(15) Uani 1 1 d .
C19 C 0.6449(2) 0.5795(2) 0.8956(3) 0.0513(14) Uani 1 1 d .
H19 H 0.6507 0.5927 0.9414 0.062 Uiso 1 1 calc R
C20 C 0.6813(2) 0.59799(19) 0.8412(2) 0.0382(12) Uani 1 1 d .
C21 C 0.6713(2) 0.58381(18) 0.7687(2) 0.0367(11) Uani 1 1 d .
C22 C 0.7276(2) 0.63843(18) 0.8547(2) 0.0386(11) Uani 1 1 d .
C23 C 0.7798(2) 0.71167(19) 0.8043(2) 0.0476(13) Uani 1 1 d .
H23 H 0.7897 0.7309 0.7632 0.057 Uiso 1 1 calc R
C24 C 0.7908(2) 0.6987(2) 0.9218(3) 0.0498(15) Uani 1 1 d .
C25 C 0.7552(2) 0.6506(2) 0.9206(3) 0.0424(13) Uani 1 1 d .
C26 C 0.7523(3) 0.6168(2) 0.9827(2) 0.0521(14) Uani 1 1 d .
H26 H 0.7315 0.5833 0.9823 0.063 Uiso 1 1 calc R
C27 C 0.7802(3) 0.6340(3) 1.0428(3) 0.0667(17) Uani 1 1 d .
H27 H 0.7788 0.6116 1.0831 0.080 Uiso 1 1 calc R
C28 C 0.8099(3) 0.6834(3) 1.0447(3) 0.082(2) Uani 1 1 d .
H28 H 0.8257 0.6955 1.0874 0.099 Uiso 1 1 calc R
C29 C 0.8173(3) 0.7155(3) 0.9859(3) 0.081(2) Uani 1 1 d .
H29 H 0.8395 0.7482 0.9879 0.097 Uiso 1 1 calc R
C30 C 0.8880(2) 0.5934(2) 0.8202(2) 0.0438(13) Uani 1 1 d .
C31 C 0.8767(3) 0.5539(2) 0.8717(3) 0.0637(17) Uani 1 1 d .
H31 H 0.8550 0.5221 0.8606 0.076 Uiso 1 1 calc R
C32 C 0.9218(3) 0.6391(2) 0.8370(3) 0.0630(17) Uani 1 1 d .
H32 H 0.9306 0.6656 0.8026 0.076 Uiso 1 1 calc R
C33 C 0.8975(3) 0.5610(3) 0.9399(3) 0.081(2) Uani 1 1 d .
H33 H 0.8889 0.5347 0.9747 0.098 Uiso 1 1 calc R
C34 C 0.9306(3) 0.6067(4) 0.9557(3) 0.091(2) Uani 1 1 d .
H34 H 0.9449 0.6113 1.0013 0.109 Uiso 1 1 calc R
C35 C 0.9429(3) 0.6458(3) 0.9058(3) 0.093(2) Uani 1 1 d .
H35 H 0.9654 0.6770 0.9173 0.112 Uiso 1 1 calc R
C36 C 0.9491(3) 0.5170(3) 0.6785(3) 0.0682(18) Uani 1 1 d .
H36 H 0.9700 0.5503 0.6737 0.082 Uiso 1 1 calc R
C37 C 0.8924(2) 0.51792(19) 0.7035(2) 0.0433(12) Uani 1 1 d .
C38 C 0.8628(3) 0.4678(2) 0.7107(3) 0.0632(16) Uani 1 1 d .
H38 H 0.8249 0.4678 0.7288 0.076 Uiso 1 1 calc R
C39 C 0.8888(4) 0.4176(3) 0.6915(3) 0.082(2) Uani 1 1 d .
H39 H 0.8681 0.3841 0.6949 0.098 Uiso 1 1 calc R
C40 C 0.9454(4) 0.4177(3) 0.6673(4) 0.094(3) Uani 1 1 d .
H40 H 0.9636 0.3840 0.6555 0.113 Uiso 1 1 calc R
C41 C 0.9746(4) 0.4667(3) 0.6606(4) 0.098(3) Uani 1 1 d .
H41 H 1.0128 0.4665 0.6436 0.118 Uiso 1 1 calc R
C42 C 0.8568(2) 0.6544(2) 0.5431(2) 0.0455(14) Uani 1 1 d .
C43 C 0.8230(3) 0.6791(2) 0.4913(3) 0.0652(17) Uani 1 1 d .
H43 H 0.7954 0.7061 0.5037 0.078 Uiso 1 1 calc R
C44 C 0.8298(4) 0.6643(3) 0.4212(3) 0.093(3) Uani 1 1 d .
H44 H 0.8068 0.6812 0.3867 0.111 Uiso 1 1 calc R
C45 C 0.8701(4) 0.6250(4) 0.4028(4) 0.103(3) Uani 1 1 d .
H45 H 0.8746 0.6148 0.3557 0.124 Uiso 1 1 calc R
C46 C 0.9038(4) 0.6006(3) 0.4538(4) 0.100(3) Uani 1 1 d .
H46 H 0.9315 0.5739 0.4408 0.120 Uiso 1 1 calc R
C47 C 0.8978(3) 0.6146(2) 0.5240(3) 0.0727(19) Uani 1 1 d .
H47 H 0.9211 0.5976 0.5581 0.087 Uiso 1 1 calc R
C48 C 0.8815(3) 0.7426(2) 0.6426(3) 0.0471(14) Uani 1 1 d .
C49 C 0.8514(3) 0.7904(2) 0.6255(4) 0.086(2) Uani 1 1 d .
H49 H 0.8125 0.7881 0.6116 0.104 Uiso 1 1 calc R
C50 C 0.8787(4) 0.8424(3) 0.6286(5) 0.115(3) Uani 1 1 d .
H50 H 0.8580 0.8747 0.6168 0.138 Uiso 1 1 calc R
C51 C 0.9353(5) 0.8461(3) 0.6490(5) 0.108(3) Uani 1 1 d .
H51 H 0.9535 0.8810 0.6509 0.129 Uiso 1 1 calc R
C52 C 0.9653(4) 0.7996(3) 0.6663(3) 0.087(2) Uani 1 1 d .
H52 H 1.0043 0.8025 0.6802 0.104 Uiso 1 1 calc R
C53 C 0.9388(3) 0.7473(2) 0.6637(3) 0.0633(17) Uani 1 1 d .
H53 H 0.9598 0.7154 0.6763 0.076 Uiso 1 1 calc R
C54 C 0.5931(3) 0.5235(2) 0.8141(3) 0.0592(16) Uani 1 1 d .
H54 H 0.5645 0.4967 0.8050 0.071 Uiso 1 1 calc R
C55 C 0.5672(2) 0.7291(2) 0.6528(3) 0.0496(14) Uani 1 1 d .
H55 H 0.5424 0.7554 0.6735 0.060 Uiso 1 1 calc R
C56F C 0.6274(3) 0.7412(2) 0.7584(3) 0.0591(17) Uani 1 1 d .
F1 F 0.59802(17) 0.55499(14) 0.63857(16) 0.0845(12) Uani 1 1 d .
F2 F 0.6603(2) 0.49060(14) 0.66126(18) 0.0872(12) Uani 1 1 d .
F3 F 0.57081(19) 0.47991(15) 0.69048(17) 0.0960(13) Uani 1 1 d .
F4 F 0.5859(2) 0.5221(3) 1.0000(2) 0.193(3) Uani 1 1 d .
F5 F 0.5444(4) 0.4728(3) 0.9310(3) 0.206(4) Uani 1 1 d .
F6 F 0.5157(3) 0.5490(3) 0.9455(3) 0.192(3) Uani 1 1 d .
F7 F 0.4560(2) 0.6918(3) 0.5636(4) 0.189(3) Uani 1 1 d .
F8 F 0.5031(2) 0.7266(3) 0.4845(2) 0.176(3) Uani 1 1 d .
F9 F 0.4803(3) 0.7729(3) 0.5681(3) 0.199(3) Uani 1 1 d .
F10 F 0.67856(18) 0.76887(13) 0.75854(17) 0.0779(11) Uani 1 1 d .
F11 F 0.62820(17) 0.70689(14) 0.81345(14) 0.0770(11) Uani 1 1 d .
F12 F 0.58650(17) 0.77986(14) 0.77278(16) 0.0855(12) Uani 1 1 d .
Ir01 Ir 0.723316(9) 0.628372(7) 0.703144(9) 0.03383(6) Uani 1 1 d .
N1 N 0.74332(17) 0.66705(15) 0.79670(19) 0.0377(9) Uani 1 1 d .
N2 N 0.8022(2) 0.73021(17) 0.8627(2) 0.0568(13) Uani 1 1 d .
N3 N 0.71672(18) 0.58944(15) 0.60700(19) 0.0393(10) Uani 1 1 d .
N4 N 0.7564(2) 0.52584(19) 0.5237(3) 0.0601(13) Uani 1 1 d .
N5 N 0.88180(18) 0.63282(16) 0.68390(19) 0.0450(10) Uani 1 1 d .
O1 O 0.78254(15) 0.68305(13) 0.64735(15) 0.0445(9) Uani 1 1 d .
O2 O 0.79384(15) 0.57309(12) 0.73595(16) 0.0441(9) Uani 1 1 d .
P1 P 0.84745(6) 0.67479(5) 0.63445(6) 0.0411(3) Uani 1 1 d .
P2 P 0.85950(6) 0.58294(5) 0.73177(7) 0.0404(3) Uani 1 1 d .

loop_
_atom_site_aniso_label
_atom_site_aniso_U_11
_atom_site_aniso_U_22
_atom_site_aniso_U_33
_atom_site_aniso_U_23
_atom_site_aniso_U_13
_atom_site_aniso_U_12
C1 0.041(3) 0.038(3) 0.037(3) 0.000(2) 0.005(2) -0.003(2)
C2 0.054(4) 0.053(3) 0.035(3) 0.009(2) 0.000(3) -0.009(3)
C3 0.042(4) 0.060(4) 0.045(3) 0.012(3) -0.003(3) 0.007(3)
C4 0.067(6) 0.090(6) 0.080(5) 0.018(4) -0.015(4) 0.016(5)
C5 0.042(3) 0.047(3) 0.036(3) 0.001(2) 0.009(2) 0.009(3)
C6 0.046(3) 0.034(3) 0.036(2) -0.002(2) 0.000(2) -0.001(2)
C7 0.039(3) 0.038(3) 0.034(2) 0.006(2) 0.007(2) -0.004(2)
C8 0.049(4) 0.059(4) 0.055(4) -0.013(3) 0.001(3) 0.010(3)
C9 0.057(4) 0.052(3) 0.044(3) -0.016(2) 0.010(3) -0.014(3)
C10 0.058(4) 0.048(3) 0.038(3) -0.010(2) 0.005(3) -0.010(3)
C11 0.079(5) 0.073(4) 0.039(3) -0.005(3) 0.005(3) 0.002(4)
C12 0.108(6) 0.092(5) 0.037(3) -0.007(3) -0.001(4) -0.009(5)
C13 0.106(7) 0.098(6) 0.044(4) -0.025(4) 0.017(4) -0.025(5)
C14 0.078(5) 0.064(4) 0.059(4) -0.031(3) 0.019(4) -0.010(3)
C15 0.066(6) 0.132(7) 0.081(5) 0.042(5) 0.030(5) -0.037(5)
C16 0.077(5) 0.050(4) 0.063(4) -0.002(3) -0.004(4) -0.028(4)
C17 0.050(4) 0.047(3) 0.043(3) 0.008(2) -0.007(3) -0.012(3)
C18 0.046(4) 0.069(4) 0.054(3) 0.018(3) 0.003(3) -0.006(3)
C19 0.049(4) 0.066(4) 0.040(3) 0.004(3) 0.004(3) -0.006(3)
C20 0.036(3) 0.042(3) 0.037(3) 0.004(2) 0.002(2) 0.001(2)
C21 0.034(3) 0.037(3) 0.039(2) 0.003(2) -0.002(2) -0.001(2)
C22 0.040(3) 0.041(3) 0.035(2) -0.002(2) 0.003(3) 0.001(3)
C23 0.059(4) 0.040(3) 0.044(3) 0.004(2) -0.002(3) -0.002(3)
C24 0.054(4) 0.050(3) 0.046(3) -0.011(2) -0.009(3) 0.000(3)
C25 0.042(3) 0.046(3) 0.039(3) -0.004(2) -0.001(2) 0.006(3)
C26 0.065(4) 0.054(3) 0.038(3) -0.003(3) 0.002(3) 0.003(3)
C27 0.083(5) 0.079(4) 0.038(3) -0.001(3) -0.014(3) 0.010(4)
C28 0.118(7) 0.076(5) 0.052(4) -0.019(3) -0.032(4) -0.007(4)
C29 0.114(7) 0.067(4) 0.062(4) -0.014(3) -0.025(4) -0.013(4)
C30 0.037(3) 0.050(3) 0.044(3) 0.006(2) 0.003(3) 0.006(3)
C31 0.072(5) 0.068(4) 0.051(3) 0.013(3) 0.005(3) 0.003(3)
C32 0.073(5) 0.064(4) 0.052(3) 0.002(3) 0.000(3) -0.015(3)
C33 0.102(7) 0.095(6) 0.047(4) 0.024(3) 0.011(4) 0.017(5)
C34 0.100(7) 0.127(7) 0.045(4) -0.005(4) -0.013(4) 0.009(5)
C35 0.099(6) 0.120(6) 0.062(4) -0.014(4) -0.018(4) -0.037(5)
C36 0.069(5) 0.062(4) 0.074(4) -0.004(3) 0.016(4) 0.017(4)
C37 0.049(4) 0.041(3) 0.040(3) -0.001(2) -0.004(3) 0.009(2)
C38 0.072(5) 0.048(3) 0.070(4) 0.001(3) -0.001(3) 0.010(3)
C39 0.117(7) 0.047(4) 0.081(5) -0.012(3) -0.017(5) 0.011(4)
C40 0.130(8) 0.069(5) 0.083(5) -0.018(4) 0.006(5) 0.043(5)
C41 0.110(7) 0.090(6) 0.093(5) -0.005(5) 0.037(5) 0.041(5)
C42 0.052(4) 0.046(3) 0.038(3) 0.006(2) 0.008(3) -0.010(3)
C43 0.073(5) 0.075(4) 0.048(3) 0.014(3) 0.009(3) 0.000(4)
C44 0.115(7) 0.117(7) 0.046(4) 0.013(4) 0.009(4) -0.028(6)
C45 0.148(9) 0.119(7) 0.043(4) -0.021(4) 0.029(5) -0.055(6)
C46 0.131(8) 0.092(6) 0.078(5) -0.032(4) 0.048(5) -0.008(5)
C47 0.090(5) 0.068(4) 0.060(4) -0.007(3) 0.020(4) 0.019(4)
C48 0.057(4) 0.038(3) 0.047(3) 0.001(2) 0.006(3) -0.001(3)
C49 0.085(6) 0.045(4) 0.129(6) 0.001(4) -0.013(5) -0.008(4)
C50 0.118(8) 0.047(5) 0.180(9) 0.005(5) -0.004(7) -0.003(5)
C51 0.131(9) 0.056(5) 0.136(7) -0.022(5) 0.003(7) -0.040(6)
C52 0.087(6) 0.095(6) 0.078(5) -0.013(4) 0.000(4) -0.043(5)
C53 0.069(5) 0.061(4) 0.061(4) 0.005(3) 0.004(4) -0.015(4)
C54 0.050(4) 0.063(4) 0.065(4) 0.013(3) -0.002(3) -0.019(3)
C55 0.049(4) 0.051(3) 0.049(3) 0.007(3) 0.010(3) 0.015(3)
C56F 0.074(5) 0.054(4) 0.050(3) -0.002(3) 0.005(3) 0.028(4)
F1 0.109(3) 0.084(3) 0.060(2) 0.0211(18) -0.031(2) -0.046(2)
F2 0.120(4) 0.062(2) 0.079(2) -0.0193(18) 0.012(2) -0.017(2)
F3 0.120(4) 0.087(3) 0.081(2) 0.0022(19) -0.013(2) -0.068(3)
F4 0.115(4) 0.399(10) 0.064(3) 0.093(4) -0.002(3) -0.110(5)
F5 0.276(9) 0.177(6) 0.167(5) 0.002(4) 0.132(5) -0.117(6)
F6 0.097(4) 0.308(9) 0.170(5) 0.119(5) 0.090(4) 0.056(5)
F7 0.065(4) 0.224(7) 0.278(8) 0.112(6) -0.061(4) -0.031(4)
F8 0.106(4) 0.346(8) 0.075(3) 0.045(4) -0.025(3) 0.075(5)
F9 0.184(6) 0.168(5) 0.245(7) -0.061(5) -0.136(5) 0.116(5)
F10 0.096(3) 0.062(2) 0.076(2) -0.0222(17) -0.013(2) 0.000(2)
F11 0.106(3) 0.087(2) 0.0373(17) 0.0009(16) 0.0098(18) 0.042(2)
F12 0.108(3) 0.087(3) 0.062(2) -0.0196(17) -0.004(2) 0.060(2)
Ir01 0.03807(11) 0.03255(9) 0.03088(9) -0.00074(8) 0.00251(10) 0.00000(10)
N1 0.041(3) 0.037(2) 0.035(2) -0.0024(19) 0.002(2) -0.0026(18)
N2 0.071(4) 0.046(3) 0.053(3) -0.010(2) -0.010(3) -0.013(2)
N3 0.042(3) 0.032(2) 0.044(2) -0.0062(17) 0.006(2) 0.001(2)
N4 0.063(4) 0.056(3) 0.061(3) -0.020(2) 0.007(3) 0.007(3)
N5 0.038(3) 0.048(2) 0.049(2) 0.0110(19) 0.008(2) 0.004(2)
O1 0.044(2) 0.046(2) 0.0432(18) 0.0102(14) 0.0084(18) 0.0025(18)
O2 0.042(2) 0.0393(19) 0.0508(19) 0.0074(15) 0.0014(17) 0.0057(16)
P1 0.0471(10) 0.0392(7) 0.0370(7) 0.0042(6) 0.0068(7) -0.0004(7)
P2 0.0403(9) 0.0411(7) 0.0397(7) 0.0036(6) 0.0032(7) 0.0040(6)

loop_
_atom_type_symbol
_atom_type_description
_atom_type_scat_dispersion_real
_atom_type_scat_dispersion_imag
_atom_type_scat_source
C C 0.0033 0.0016 'International Tables Vol C Tables 4.2.6.8 and 6.1.1.4'
H H 0.0000 0.0000 'International Tables Vol C Tables 4.2.6.8 and 6.1.1.4'
N N 0.0061 0.0033 'International Tables Vol C Tables 4.2.6.8 and 6.1.1.4'
O O 0.0106 0.0060 'International Tables Vol C Tables 4.2.6.8 and 6.1.1.4'
F F 0.0171 0.0103 'International Tables Vol C Tables 4.2.6.8 and 6.1.1.4'
P P 0.1023 0.0942 'International Tables Vol C Tables 4.2.6.8 and 6.1.1.4'
Ir Ir -1.4442 7.9887 'International Tables Vol C Tables 4.2.6.8 and 6.1.1.4'

loop_
_geom_angle_atom_site_label_1
_geom_angle_atom_site_label_2
_geom_angle_atom_site_label_3
_geom_angle
C2 C1 C7 122.2(5)
C2 C1 C6 121.3(4)
C7 C1 C6 116.0(4)
C3 C2 C1 120.4(5)
C3 C2 H2 119.8
C1 C2 H2 119.8
C55 C3 C2 118.9(5)
C55 C3 C4 121.0(6)
C2 C3 C4 120.2(5)
F7 C4 F8 105.7(8)
F7 C4 F9 104.9(8)
F8 C4 F9 102.3(7)
F7 C4 C3 115.7(6)
F8 C4 C3 113.7(7)
F9 C4 C3 113.3(7)
C55 C5 C7 122.5(4)
C55 C5 C56F 115.2(5)
C7 C5 C56F 122.2(5)
N3 C6 C10 118.3(4)
N3 C6 C1 112.7(4)
C10 C6 C1 129.0(5)
C5 C7 C1 114.1(4)
C5 C7 Ir01 133.3(3)
C1 C7 Ir01 112.4(3)
N4 C8 N3 126.3(5)
N4 C8 H8 116.9
N3 C8 H8 116.9
N4 C9 C14 118.5(5)
N4 C9 C10 121.9(4)
C14 C9 C10 119.6(5)
C11 C10 C9 117.3(5)
C11 C10 C6 125.8(5)
C9 C10 C6 116.7(5)
C12 C11 C10 121.4(6)
C12 C11 H11 119.3
C10 C11 H11 119.3
C11 C12 C13 119.8(6)
C11 C12 H12 120.1
C13 C12 H12 120.1
C14 C13 C12 121.3(6)
C14 C13 H13 119.4
C12 C13 H13 119.4
C13 C14 C9 120.5(6)
C13 C14 H14 119.8
C9 C14 H14 119.8
F6 C15 F4 107.8(9)
F6 C15 F5 101.2(8)
F4 C15 F5 103.1(8)
F6 C15 C18 115.9(8)
F4 C15 C18 114.9(7)
F5 C15 C18 112.4(8)
F1 C16 F2 106.5(5)
F1 C16 F3 106.0(5)
F2 C16 F3 104.4(5)
F1 C16 C17 114.9(5)
F2 C16 C17 111.6(5)
F3 C16 C17 112.6(5)
C21 C17 C54 121.9(5)
C21 C17 C16 123.1(5)
C54 C17 C16 115.0(5)
C19 C18 C54 119.0(5)
C19 C18 C15 120.1(6)
C54 C18 C15 120.9(6)
C18 C19 C20 120.4(5)
C18 C19 H19 119.8
C20 C19 H19 119.8
C19 C20 C21 122.5(5)
C19 C20 C22 120.9(4)
C21 C20 C22 116.2(4)
C17 C21 C20 114.3(4)
C17 C21 Ir01 133.9(3)
C20 C21 Ir01 111.7(3)
N1 C22 C25 119.5(5)
N1 C22 C20 112.9(4)
C25 C22 C20 127.5(4)
N2 C23 N1 126.8(4)
N2 C23 H23 116.6
N1 C23 H23 116.6
N2 C24 C25 122.9(4)
N2 C24 C29 117.5(5)
C25 C24 C29 119.5(5)
C24 C25 C26 118.3(5)
C24 C25 C22 115.8(4)
C26 C25 C22 125.8(5)
C27 C26 C25 119.7(5)
C27 C26 H26 120.2
C25 C26 H26 120.2
C28 C27 C26 120.9(5)
C28 C27 H27 119.5
C26 C27 H27 119.5
C27 C28 C29 121.9(6)
C27 C28 H28 119.1
C29 C28 H28 119.1
C28 C29 C24 119.2(6)
C28 C29 H29 120.4
C24 C29 H29 120.4
C32 C30 C31 118.9(5)
C32 C30 P2 121.7(4)
C31 C30 P2 119.4(4)
C30 C31 C33 120.7(6)
C30 C31 H31 119.6
C33 C31 H31 119.6
C30 C32 C35 120.1(5)
C30 C32 H32 119.9
C35 C32 H32 119.9
C34 C33 C31 119.5(6)
C34 C33 H33 120.3
C31 C33 H33 120.3
C35 C34 C33 120.9(6)
C35 C34 H34 119.5
C33 C34 H34 119.5
C34 C35 C32 119.9(7)
C34 C35 H35 120.1
C32 C35 H35 120.1
C41 C36 C37 119.7(7)
C41 C36 H36 120.1
C37 C36 H36 120.1
C36 C37 C38 118.8(5)
C36 C37 P2 120.5(4)
C38 C37 P2 120.6(4)
C37 C38 C39 120.7(6)
C37 C38 H38 119.7
C39 C38 H38 119.7
C40 C39 C38 119.5(7)
C40 C39 H39 120.3
C38 C39 H39 120.3
C41 C40 C39 119.8(7)
C41 C40 H40 120.1
C39 C40 H40 120.1
C40 C41 C36 121.4(8)
C40 C41 H41 119.3
C36 C41 H41 119.3
C47 C42 C43 119.1(5)
C47 C42 P1 121.0(4)
C43 C42 P1 119.8(4)
C44 C43 C42 120.6(6)
C44 C43 H43 119.7
C42 C43 H43 119.7
C45 C44 C43 119.9(7)
C45 C44 H44 120.1
C43 C44 H44 120.1
C44 C45 C46 119.7(7)
C44 C45 H45 120.1
C46 C45 H45 120.1
C45 C46 C47 121.4(7)
C45 C46 H46 119.3
C47 C46 H46 119.3
C46 C47 C42 119.2(6)
C46 C47 H47 120.4
C42 C47 H47 120.4
C49 C48 C53 118.6(6)
C49 C48 P1 120.7(5)
C53 C48 P1 120.7(4)
C48 C49 C50 120.5(7)
C48 C49 H49 119.7
C50 C49 H49 119.7
C51 C50 C49 120.0(8)
C51 C50 H50 120.0
C49 C50 H50 120.0
C52 C51 C50 120.3(7)
C52 C51 H51 119.8
C50 C51 H51 119.8
C51 C52 C53 120.6(8)
C51 C52 H52 119.7
C53 C52 H52 119.7
C48 C53 C52 120.0(6)
C48 C53 H53 120.0
C52 C53 H53 120.0
C18 C54 C17 121.3(5)
C18 C54 H54 119.4
C17 C54 H54 119.4
C3 C55 C5 121.4(5)
C3 C55 H55 119.3
C5 C55 H55 119.3
F11 C56F F12 105.9(5)
F11 C56F F10 106.8(5)
F12 C56F F10 105.7(5)
F11 C56F C5 113.7(5)
F12 C56F C5 112.4(5)
F10 C56F C5 111.7(5)
C21 Ir01 C7 93.76(19)
C21 Ir01 N3 105.27(17)
C7 Ir01 N3 80.08(17)
C21 Ir01 N1 80.67(17)
C7 Ir01 N1 106.15(17)
N3 Ir01 N1 171.31(16)
C21 Ir01 O1 171.27(15)
C7 Ir01 O1 88.42(16)
N3 Ir01 O1 83.42(13)
N1 Ir01 O1 90.61(13)
C21 Ir01 O2 86.72(16)
C7 Ir01 O2 171.83(15)
N3 Ir01 O2 91.92(14)
N1 Ir01 O2 81.98(13)
O1 Ir01 O2 92.32(12)
C22 N1 C23 118.5(4)
C22 N1 Ir01 114.7(3)
C23 N1 Ir01 125.5(3)
C23 N2 C24 115.6(4)
C6 N3 C8 119.7(4)
C6 N3 Ir01 115.9(3)
C8 N3 Ir01 123.3(4)
C8 N4 C9 116.3(5)
P1 N5 P2 131.0(3)
P1 O1 Ir01 127.94(18)
P2 O2 Ir01 128.59(18)
O1 P1 N5 118.3(2)
O1 P1 C48 107.0(2)
N5 P1 C48 107.6(2)
O1 P1 C42 107.7(2)
N5 P1 C42 109.7(2)
C48 P1 C42 105.8(2)
O2 P2 N5 117.7(2)
O2 P2 C37 107.1(2)
N5 P2 C37 110.0(2)
O2 P2 C30 109.2(2)
N5 P2 C30 108.0(2)
C37 P2 C30 104.0(2)

loop_
_geom_bond_atom_site_label_1
_geom_bond_atom_site_label_2
_geom_bond_distance
C1 C2 1.393(7)
C1 C7 1.424(6)
C1 C6 1.451(6)
C2 C3 1.378(7)
C2 H2 0.9300
C3 C55 1.364(7)
C3 C4 1.477(8)
C4 F7 1.254(8)
C4 F8 1.279(7)
C4 F9 1.285(8)
C5 C55 1.383(7)
C5 C7 1.411(6)
C5 C56F 1.507(7)
C6 N3 1.333(6)
C6 C10 1.429(6)
C7 Ir01 2.019(5)
C8 N4 1.297(6)
C8 N3 1.355(6)
C8 H8 0.9300
C9 N4 1.363(7)
C9 C14 1.415(7)
C9 C10 1.419(7)
C10 C11 1.411(7)
C11 C12 1.372(7)
C11 H11 0.9300
C12 C13 1.391(8)
C12 H12 0.9300
C13 C14 1.340(8)
C13 H13 0.9300
C14 H14 0.9300
C15 F6 1.232(9)
C15 F4 1.257(8)
C15 F5 1.291(9)
C15 C18 1.473(8)
C16 F1 1.319(6)
C16 F2 1.347(7)
C16 F3 1.352(6)
C16 C17 1.495(7)
C17 C21 1.400(6)
C17 C54 1.400(7)
C18 C19 1.359(7)
C18 C54 1.378(7)
C19 C20 1.395(6)
C19 H19 0.9300
C20 C21 1.430(6)
C20 C22 1.453(6)
C21 Ir01 2.019(5)
C22 N1 1.340(5)
C22 C25 1.427(6)
C23 N2 1.295(6)
C23 N1 1.358(6)
C23 H23 0.9300
C24 N2 1.372(6)
C24 C25 1.406(7)
C24 C29 1.414(7)
C25 C26 1.424(6)
C26 C27 1.366(7)
C26 H26 0.9300
C27 C28 1.359(8)
C27 H27 0.9300
C28 C29 1.361(8)
C28 H28 0.9300
C29 H29 0.9300
C30 C32 1.371(7)
C30 C31 1.380(7)
C30 P2 1.811(5)
C31 C33 1.384(8)
C31 H31 0.9300
C32 C35 1.396(7)
C32 H32 0.9300
C33 C34 1.360(9)
C33 H33 0.9300
C34 C35 1.354(9)
C34 H34 0.9300
C35 H35 0.9300
C36 C41 1.374(8)
C36 C37 1.379(8)
C36 H36 0.9300
C37 C38 1.380(7)
C37 P2 1.804(5)
C38 C39 1.385(8)
C38 H38 0.9300
C39 C40 1.372(10)
C39 H39 0.9300
C40 C41 1.353(9)
C40 H40 0.9300
C41 H41 0.9300
C42 C47 1.381(7)
C42 C43 1.381(7)
C42 P1 1.807(5)
C43 C44 1.379(8)
C43 H43 0.9300
C44 C45 1.359(10)
C44 H44 0.9300
C45 C46 1.365(10)
C45 H45 0.9300
C46 C47 1.375(8)
C46 H46 0.9300
C47 H47 0.9300
C48 C49 1.371(7)
C48 C53 1.374(8)
C48 P1 1.799(5)
C49 C50 1.388(9)
C49 H49 0.9300
C50 C51 1.352(10)
C50 H50 0.9300
C51 C52 1.345(10)
C51 H51 0.9300
C52 C53 1.387(8)
C52 H52 0.9300
C53 H53 0.9300
C54 H54 0.9300
C55 H55 0.9300
C56F F11 1.325(6)
C56F F12 1.340(6)
C56F F10 1.342(7)
Ir01 N3 2.047(4)
Ir01 N1 2.047(4)
Ir01 O1 2.155(3)
Ir01 O2 2.172(3)
N5 P1 1.578(4)
N5 P2 1.579(4)
O1 P1 1.516(4)
O2 P2 1.521(3)
